data_7224764
loop_
_publ_author_name
'Shen, Hai-Yun'
'Wang, Wen-Min'
'Gao, Hong-Ling'
'Cui, Jian-Zhong'

_publ_section_title
;
 Near-infrared luminescence and SMM behaviors of a family of dinuclear
 lanthanide 8-quinolinolate complexes
;
_journal_name_full 'RSC Adv.'
_journal_paper_doi 10.1039/C6RA02656G
_journal_year 2016
_chemical_formula_sum 'C80 H64 N2 O12 Tb2'
_chemical_formula_weight 1563.17
_chemical_name_systematic
; 
 ? 
;
_space_group_IT_number 2
_symmetry_cell_setting triclinic
_symmetry_space_group_name_Hall '-P 1'
_symmetry_space_group_name_H-M 'P -1'
_atom_sites_solution_hydrogens geom
_atom_sites_solution_primary direct
_atom_sites_solution_secondary difmap
_audit_creation_method SHELXL-97
_audit_update_record
;
2016-03-28 deposited with the CCDC.
2016-03-28 downloaded from the CCDC.
;
_cell_angle_alpha 96.82(3)
_cell_angle_beta 98.56(3)
_cell_angle_gamma 115.13(3)
_cell_formula_units_Z 1
_cell_length_a 10.371(2)
_cell_length_b 11.930(2)
_cell_length_c 15.273(3)
_cell_measurement_reflns_used 5783
_cell_measurement_temperature 113(2)
_cell_measurement_theta_max 27.9464
_cell_measurement_theta_min 2.1902
_cell_volume 1656.4(8)
_computing_structure_refinement 'SHELXL-97 (Sheldrick, 1997)'
_computing_structure_solution 'SHELXS-97 (Sheldrick, 1990)'
_diffrn_ambient_temperature 113(2)
_diffrn_measured_fraction_theta_full 0.994
_diffrn_measured_fraction_theta_max 0.994
_diffrn_measurement_device_type 'rigaku saturn'
_diffrn_radiation_monochromator graphite
_diffrn_radiation_source 'fine-focus sealed tube'
_diffrn_radiation_type MoK\a
_diffrn_radiation_wavelength 0.71073
_diffrn_reflns_av_R_equivalents 0.0325
_diffrn_reflns_av_sigmaI/netI 0.0445
_diffrn_reflns_limit_h_max 12
_diffrn_reflns_limit_h_min -12
_diffrn_reflns_limit_k_max 14
_diffrn_reflns_limit_k_min -10
_diffrn_reflns_limit_l_max 18
_diffrn_reflns_limit_l_min -18
_diffrn_reflns_number 13912
_diffrn_reflns_theta_full 25.02
_diffrn_reflns_theta_max 25.02
_diffrn_reflns_theta_min 1.93
_exptl_absorpt_coefficient_mu 2.185
_exptl_absorpt_correction_T_max 0.7795
_exptl_absorpt_correction_T_min 0.6691
_exptl_absorpt_correction_type multi-scan
_exptl_absorpt_process_details crystalclear
_exptl_crystal_colour yellow
_exptl_crystal_density_diffrn 1.567
_exptl_crystal_density_method 'not measured'
_exptl_crystal_description block
_exptl_crystal_F_000 784
_exptl_crystal_size_max 0.20
_exptl_crystal_size_mid 0.18
_exptl_crystal_size_min 0.12
_refine_diff_density_max 0.879
_refine_diff_density_min -1.027
_refine_diff_density_rms 0.100
_refine_ls_extinction_method none
_refine_ls_goodness_of_fit_ref 1.073
_refine_ls_hydrogen_treatment mixed
_refine_ls_matrix_type full
_refine_ls_number_parameters 479
_refine_ls_number_reflns 5824
_refine_ls_number_restraints 237
_refine_ls_restrained_S_all 1.082
_refine_ls_R_factor_all 0.0316
_refine_ls_R_factor_gt 0.0287
_refine_ls_shift/su_max 0.001
_refine_ls_shift/su_mean 0.000
_refine_ls_structure_factor_coef Fsqd
_refine_ls_weighting_details 'calc w=1/[\s^2^(Fo^2^)+(0.0344P)^2^+0.1994P] where P=(Fo^2^+2Fc^2^)/3'
_refine_ls_weighting_scheme calc
_refine_ls_wR_factor_gt 0.0645
_refine_ls_wR_factor_ref 0.0661
_reflns_number_gt 5418
_reflns_number_total 5824
_reflns_threshold_expression >2sigma(I)
_cod_data_source_file c6ra02656g2.cif
_cod_data_source_block 2
_cod_depositor_comments
;
The following automatic conversions were performed:

'_symmetry_cell_setting' value 'Triclinic' changed to 'triclinic'
according to
/usr/data/users/saulius/crontab/automatic-downloads/rss-feeds/RSC/lib/dictionaries/cif_core.dic
dictionary named 'cif_core.dic' version 2.4.2 from 2011-04-26.

'_exptl_absorpt_correction_type' value 'MULTI-SCAN' changed to
'multi-scan' according to
/usr/data/users/saulius/crontab/automatic-downloads/rss-feeds/RSC/lib/dictionaries/cif_core.dic
dictionary named 'cif_core.dic' version 2.4.2 from 2011-04-26.

Automatic conversion script
Id: cif_fix_values 4268 2015-11-12 08:31:59Z antanas 
;
_cod_original_cell_volume 1656.4(5)
_cod_original_sg_symbol_H-M P-1
_cod_database_code 7224764

loop_
_symmetry_equiv_pos_as_xyz
'x, y, z'
'-x, -y, -z'

loop_
_atom_site_label
_atom_site_type_symbol
_atom_site_fract_x
_atom_site_fract_y
_atom_site_fract_z
_atom_site_U_iso_or_equiv
_atom_site_adp_type
_atom_site_occupancy
_atom_site_symmetry_multiplicity
_atom_site_calc_flag
_atom_site_refinement_flags
_atom_site_disorder_assembly
_atom_site_disorder_group
Tb1 Tb 0.351924(16) 0.371764(14) 0.397179(9) 0.01332(6) Uani 1 1 d . . .
O1 O 0.6062(2) 0.4956(2) 0.46187(14) 0.0145(5) Uani 1 1 d . . .
O2 O 0.3895(3) 0.5694(2) 0.35742(14) 0.0186(5) Uani 1 1 d . . .
O3 O 0.1472(2) 0.3409(2) 0.28766(14) 0.0185(5) Uani 1 1 d . . .
O5 O 0.4276(3) 0.3518(2) 0.26356(15) 0.0241(6) Uani 1 1 d . A .
O4 O 0.2303(3) 0.1579(2) 0.33047(15) 0.0213(5) Uani 1 1 d . . .
O6 O 0.4261(3) 0.2539(2) 0.49696(15) 0.0256(6) Uani 1 1 d . . .
H6 H 0.4499 0.2921 0.5591 0.031 Uiso 1 1 calc R . .
N1 N 0.8648(3) 0.6997(3) 0.52947(18) 0.0214(7) Uani 1 1 d . . .
C1 C 0.9899(4) 0.8044(4) 0.5589(2) 0.0342(10) Uani 1 1 d . . .
H1 H 0.9935 0.8702 0.6024 0.041 Uiso 1 1 calc R . .
C2 C 1.1177(4) 0.8221(4) 0.5283(3) 0.0440(12) Uani 1 1 d . . .
H2 H 1.2042 0.8996 0.5492 0.053 Uiso 1 1 calc R . .
C3 C 1.1157(4) 0.7270(4) 0.4686(3) 0.0379(11) Uani 1 1 d . . .
H3 H 1.2018 0.7373 0.4487 0.045 Uiso 1 1 calc R . .
C4 C 0.9868(4) 0.6134(4) 0.4364(2) 0.0275(9) Uani 1 1 d . . .
C5 C 0.9765(4) 0.5100(4) 0.3749(3) 0.0328(10) Uani 1 1 d . . .
H5 H 1.0596 0.5140 0.3536 0.039 Uiso 1 1 calc R . .
C6 C 0.8455(5) 0.4045(4) 0.3466(3) 0.0354(10) Uani 1 1 d . . .
H6A H 0.8390 0.3343 0.3062 0.042 Uiso 1 1 calc R . .
C7 C 0.7195(4) 0.3964(3) 0.3756(2) 0.0248(8) Uani 1 1 d . . .
H7 H 0.6303 0.3211 0.3544 0.030 Uiso 1 1 calc R . .
C8 C 0.7230(4) 0.4954(3) 0.4341(2) 0.0175(7) Uani 1 1 d . . .
C9 C 0.8612(4) 0.6051(3) 0.4671(2) 0.0198(8) Uani 1 1 d . . .
C10 C 0.5697(4) 0.7898(3) 0.2888(2) 0.0211(8) Uani 1 1 d . . .
H10 H 0.6206 0.7419 0.3027 0.025 Uiso 1 1 calc R . .
C11 C 0.6462(4) 0.9137(3) 0.2796(2) 0.0275(9) Uani 1 1 d . . .
H11 H 0.7489 0.9495 0.2853 0.033 Uiso 1 1 calc R . .
C12 C 0.5729(4) 0.9859(3) 0.2622(2) 0.0291(9) Uani 1 1 d . . .
H12 H 0.6254 1.0715 0.2573 0.035 Uiso 1 1 calc R . .
C13 C 0.4233(4) 0.9317(3) 0.2519(2) 0.0272(9) Uani 1 1 d . . .
H13 H 0.3730 0.9808 0.2403 0.033 Uiso 1 1 calc R . .
C14 C 0.3450(4) 0.8065(3) 0.2584(2) 0.0218(8) Uani 1 1 d . . .
H14 H 0.2417 0.7698 0.2496 0.026 Uiso 1 1 calc R . .
C15 C 0.4178(4) 0.7349(3) 0.2777(2) 0.0169(7) Uani 1 1 d . . .
C16 C 0.3375(4) 0.5997(3) 0.2869(2) 0.0174(7) Uani 1 1 d . . .
C17 C 0.2172(4) 0.5176(3) 0.2188(2) 0.0186(7) Uani 1 1 d . . .
H17 H 0.1932 0.5488 0.1675 0.022 Uiso 1 1 calc R . .
C18 C 0.1292(4) 0.3907(3) 0.2217(2) 0.0188(7) Uani 1 1 d . . .
C19 C 0.0051(4) 0.3071(3) 0.1426(2) 0.0212(8) Uani 1 1 d . . .
C20 C -0.0033(5) 0.3355(4) 0.0577(3) 0.0457(12) Uani 1 1 d . . .
H20 H 0.0696 0.4119 0.0480 0.055 Uiso 1 1 calc R . .
C21 C -0.1181(6) 0.2530(4) -0.0143(3) 0.0576(15) Uani 1 1 d . . .
H21 H -0.1234 0.2732 -0.0727 0.069 Uiso 1 1 calc R . .
C22 C -0.2237(5) 0.1420(4) -0.0003(3) 0.0394(11) Uani 1 1 d . . .
H22 H -0.3022 0.0860 -0.0490 0.047 Uiso 1 1 calc R . .
C23 C -0.2158(4) 0.1121(4) 0.0835(3) 0.0350(10) Uani 1 1 d . . .
H23 H -0.2888 0.0359 0.0932 0.042 Uiso 1 1 calc R . .
C24 C -0.0998(4) 0.1942(3) 0.1546(2) 0.0292(9) Uani 1 1 d . . .
H24 H -0.0928 0.1722 0.2122 0.035 Uiso 1 1 calc R . .
C25 C 0.0300(4) -0.0950(4) 0.2959(3) 0.0426(12) Uani 1 1 d U . .
H25 H 0.0849 -0.0553 0.3560 0.051 Uiso 1 1 calc R . .
C26 C -0.0840(5) -0.2162(4) 0.2801(4) 0.0544(14) Uani 1 1 d U . .
H26 H -0.1064 -0.2593 0.3284 0.065 Uiso 1 1 calc R . .
C27 C -0.1641(6) -0.2731(5) 0.1927(5) 0.0749(19) Uani 1 1 d U . .
H27 H -0.2407 -0.3569 0.1804 0.090 Uiso 1 1 calc R . .
C28 C -0.1338(7) -0.2095(6) 0.1245(4) 0.100(3) Uani 1 1 d U . .
H28 H -0.1925 -0.2475 0.0651 0.120 Uiso 1 1 calc R . .
C29 C -0.0181(5) -0.0897(5) 0.1408(3) 0.0709(19) Uani 1 1 d . . .
H29 H 0.0041 -0.0472 0.0921 0.085 Uiso 1 1 calc R . .
C30 C 0.0658(4) -0.0310(3) 0.2279(3) 0.0281(9) Uani 1 1 d . . .
C31 C 0.1906(4) 0.0997(3) 0.2482(2) 0.0200(8) Uani 1 1 d . . .
C32 C 0.2596(4) 0.1468(3) 0.1797(2) 0.0232(8) Uani 1 1 d . A .
H32 H 0.2242 0.0942 0.1211 0.028 Uiso 1 1 calc R . .
C33 C 0.3781(4) 0.2670(3) 0.1915(2) 0.0215(8) Uani 1 1 d D . .
C34 C 0.4632(5) 0.2874(6) 0.1211(3) 0.025(2) Uani 0.497(4) 1 d PGDU A 1
C35 C 0.3998(5) 0.2211(6) 0.0324(4) 0.032(2) Uani 0.497(4) 1 d PGU A 1
H35 H 0.3004 0.1594 0.0167 0.038 Uiso 0.497(4) 1 calc PR A 1
C36 C 0.4819(6) 0.2451(6) -0.0334(3) 0.034(2) Uani 0.497(4) 1 d PGU A 1
H36 H 0.4386 0.1998 -0.0940 0.041 Uiso 0.497(4) 1 calc PR A 1
C37 C 0.6274(6) 0.3353(5) -0.0104(3) 0.0333(18) Uani 0.497(4) 1 d PGU A 1
H37 H 0.6836 0.3517 -0.0554 0.040 Uiso 0.497(4) 1 calc PR A 1
C38 C 0.6908(4) 0.4016(4) 0.0783(3) 0.0295(17) Uani 0.497(4) 1 d PGU A 1
H38 H 0.7902 0.4633 0.0940 0.035 Uiso 0.497(4) 1 calc PR A 1
C39 C 0.6086(6) 0.3777(5) 0.1440(2) 0.0241(16) Uani 0.497(4) 1 d PGU A 1
H39 H 0.6519 0.4230 0.2047 0.029 Uiso 0.497(4) 1 calc PR A 1
C34' C 0.4427(10) 0.3105(9) 0.1106(5) 0.0235(19) Uani 0.503(4) 1 d PDU A 2
C35' C 0.4643(9) 0.2265(8) 0.0481(5) 0.0245(17) Uani 0.503(4) 1 d PU A 2
H35' H 0.4351 0.1419 0.0557 0.029 Uiso 0.503(4) 1 calc PR A 2
C36' C 0.5272(11) 0.2640(10) -0.0245(6) 0.0293(18) Uani 0.503(4) 1 d PU A 2
H36' H 0.5485 0.2080 -0.0624 0.035 Uiso 0.503(4) 1 calc PR A 2
C37' C 0.5579(9) 0.3816(7) -0.0409(5) 0.0314(17) Uani 0.503(4) 1 d PU A 2
H37' H 0.5902 0.4040 -0.0942 0.038 Uiso 0.503(4) 1 calc PR A 2
C38' C 0.5426(9) 0.4678(7) 0.0190(5) 0.0266(17) Uani 0.503(4) 1 d PDU . 2
C39' C 0.4867(8) 0.4345(6) 0.0946(4) 0.0224(16) Uani 0.503(4) 1 d PU A 2
H39' H 0.4779 0.4957 0.1359 0.027 Uiso 0.503(4) 1 calc PR A 2
C40 C 0.4413(4) 0.1417(3) 0.4824(2) 0.0308(9) Uani 1 1 d . . .
H40A H 0.4732 0.1243 0.5407 0.046 Uiso 1 1 calc R . .
H40B H 0.5140 0.1514 0.4459 0.046 Uiso 1 1 calc R . .
H40C H 0.3472 0.0712 0.4505 0.046 Uiso 1 1 calc R . .
H38' H 0.558(10) 0.547(4) 0.003(6) 0.037 Uiso 0.503(4) 1 d PD . .

loop_
_atom_site_aniso_label
_atom_site_aniso_U_11
_atom_site_aniso_U_22
_atom_site_aniso_U_33
_atom_site_aniso_U_23
_atom_site_aniso_U_13
_atom_site_aniso_U_12
Tb1 0.01465(10) 0.01495(10) 0.00867(9) 0.00153(6) 0.00216(6) 0.00546(7)
O1 0.0112(12) 0.0221(13) 0.0105(11) 0.0022(9) 0.0030(9) 0.0078(10)
O2 0.0240(14) 0.0188(13) 0.0105(11) 0.0007(9) -0.0017(10) 0.0098(10)
O3 0.0189(13) 0.0196(13) 0.0152(12) 0.0035(9) 0.0012(10) 0.0078(10)
O5 0.0213(14) 0.0219(13) 0.0180(12) -0.0061(10) 0.0067(10) 0.0014(11)
O4 0.0245(14) 0.0151(12) 0.0186(12) 0.0021(9) -0.0003(10) 0.0056(11)
O6 0.0377(16) 0.0180(13) 0.0157(12) -0.0003(10) -0.0089(11) 0.0133(12)
N1 0.0156(16) 0.0300(17) 0.0135(14) 0.0054(12) 0.0039(12) 0.0052(13)
C1 0.023(2) 0.041(2) 0.0197(19) -0.0006(17) 0.0066(16) -0.0017(18)
C2 0.019(2) 0.058(3) 0.025(2) 0.000(2) 0.0053(17) -0.008(2)
C3 0.016(2) 0.072(3) 0.023(2) 0.014(2) 0.0087(16) 0.015(2)
C4 0.018(2) 0.050(3) 0.0165(18) 0.0149(17) 0.0049(15) 0.0155(18)
C5 0.029(2) 0.057(3) 0.029(2) 0.0167(19) 0.0171(18) 0.029(2)
C6 0.047(3) 0.043(3) 0.034(2) 0.0107(19) 0.023(2) 0.031(2)
C7 0.024(2) 0.028(2) 0.0270(19) 0.0057(15) 0.0106(16) 0.0143(17)
C8 0.0186(18) 0.0281(19) 0.0131(16) 0.0097(14) 0.0060(14) 0.0150(15)
C9 0.0194(19) 0.033(2) 0.0109(16) 0.0095(14) 0.0065(14) 0.0134(16)
C10 0.023(2) 0.0216(19) 0.0178(17) 0.0036(14) 0.0043(15) 0.0099(16)
C11 0.023(2) 0.024(2) 0.025(2) 0.0001(15) 0.0023(16) 0.0038(16)
C12 0.041(3) 0.0158(19) 0.0240(19) 0.0033(15) 0.0056(17) 0.0072(17)
C13 0.039(2) 0.023(2) 0.026(2) 0.0058(15) 0.0037(17) 0.0208(18)
C14 0.024(2) 0.025(2) 0.0177(17) 0.0048(14) 0.0017(15) 0.0129(16)
C15 0.0216(19) 0.0192(18) 0.0090(15) 0.0003(12) 0.0033(13) 0.0091(15)
C16 0.0215(19) 0.0243(19) 0.0118(16) 0.0054(13) 0.0085(14) 0.0135(15)
C17 0.0184(18) 0.0230(19) 0.0143(17) 0.0039(14) 0.0040(14) 0.0091(15)
C18 0.0178(19) 0.029(2) 0.0134(17) 0.0030(14) 0.0040(14) 0.0142(16)
C19 0.024(2) 0.024(2) 0.0186(18) 0.0008(14) 0.0025(15) 0.0147(16)
C20 0.051(3) 0.032(2) 0.025(2) 0.0043(18) -0.009(2) -0.002(2)
C21 0.071(4) 0.043(3) 0.028(2) 0.004(2) -0.020(2) 0.008(3)
C22 0.039(3) 0.028(2) 0.035(2) -0.0092(18) -0.0152(19) 0.012(2)
C23 0.031(2) 0.025(2) 0.034(2) -0.0063(17) -0.0014(18) 0.0047(18)
C24 0.034(2) 0.027(2) 0.0212(19) -0.0001(15) 0.0060(17) 0.0105(18)
C25 0.023(2) 0.032(2) 0.063(3) 0.022(2) -0.011(2) 0.0058(18)
C26 0.026(2) 0.032(3) 0.102(4) 0.026(3) 0.001(2) 0.011(2)
C27 0.046(3) 0.032(3) 0.117(5) -0.024(3) 0.030(3) -0.004(2)
C28 0.066(4) 0.077(4) 0.075(4) -0.043(3) 0.038(3) -0.036(3)
C29 0.043(3) 0.070(4) 0.040(3) -0.031(2) 0.016(2) -0.021(3)
C30 0.019(2) 0.020(2) 0.037(2) -0.0077(16) 0.0020(16) 0.0057(16)
C31 0.0202(19) 0.0130(18) 0.0243(19) -0.0026(14) -0.0041(15) 0.0097(15)
C32 0.021(2) 0.024(2) 0.0184(17) -0.0075(14) -0.0015(14) 0.0096(16)
C33 0.0213(19) 0.028(2) 0.0141(17) -0.0025(14) 0.0045(14) 0.0115(16)
C34 0.029(4) 0.026(4) 0.024(3) -0.001(3) 0.009(3) 0.015(3)
C35 0.040(4) 0.028(3) 0.020(3) 0.003(3) 0.010(3) 0.009(3)
C36 0.045(4) 0.026(3) 0.023(3) 0.002(3) 0.012(3) 0.009(3)
C37 0.047(4) 0.026(3) 0.028(3) 0.008(3) 0.025(3) 0.011(3)
C38 0.037(4) 0.028(4) 0.032(4) 0.012(3) 0.018(3) 0.017(3)
C39 0.032(3) 0.027(3) 0.019(3) 0.006(2) 0.009(3) 0.017(3)
C34' 0.024(3) 0.027(3) 0.017(3) -0.005(2) 0.007(3) 0.010(3)
C35' 0.031(4) 0.022(3) 0.023(3) 0.000(2) 0.012(3) 0.013(3)
C36' 0.032(4) 0.034(3) 0.022(3) -0.005(3) 0.013(3) 0.015(3)
C37' 0.035(3) 0.033(3) 0.022(3) 0.004(3) 0.011(3) 0.010(3)
C38' 0.027(4) 0.024(4) 0.027(3) 0.006(3) 0.010(3) 0.008(3)
C39' 0.027(3) 0.020(3) 0.015(3) 0.004(2) 0.005(3) 0.006(3)
C40 0.039(2) 0.024(2) 0.025(2) -0.0002(15) -0.0033(17) 0.0149(18)

loop_
_atom_type_symbol
_atom_type_description
_atom_type_scat_dispersion_real
_atom_type_scat_dispersion_imag
_atom_type_scat_source
C C 0.0033 0.0016 'International Tables Vol C Tables 4.2.6.8 and 6.1.1.4'
H H 0.0000 0.0000 'International Tables Vol C Tables 4.2.6.8 and 6.1.1.4'
N N 0.0061 0.0033 'International Tables Vol C Tables 4.2.6.8 and 6.1.1.4'
O O 0.0106 0.0060 'International Tables Vol C Tables 4.2.6.8 and 6.1.1.4'
Tb Tb -0.1723 4.1537 'International Tables Vol C Tables 4.2.6.8 and 6.1.1.4'

loop_
_geom_angle_atom_site_label_1
_geom_angle_atom_site_label_2
_geom_angle_atom_site_label_3
_geom_angle
_geom_angle_site_symmetry_1
_geom_angle_site_symmetry_3
O5 Tb1 O4 73.72(9) . .
O5 Tb1 O3 77.78(9) . .
O4 Tb1 O3 72.64(9) . .
O5 Tb1 O1 146.46(8) . 2_666
O4 Tb1 O1 138.58(8) . 2_666
O3 Tb1 O1 115.46(8) . 2_666
O5 Tb1 O1 84.31(8) . .
O4 Tb1 O1 127.73(9) . .
O3 Tb1 O1 147.50(8) . .
O1 Tb1 O1 68.33(9) 2_666 .
O5 Tb1 O2 79.78(9) . .
O4 Tb1 O2 138.43(8) . .
O3 Tb1 O2 70.83(8) . .
O1 Tb1 O2 76.56(8) 2_666 .
O1 Tb1 O2 79.50(8) . .
O5 Tb1 O6 109.28(9) . .
O4 Tb1 O6 71.12(8) . .
O3 Tb1 O6 138.96(8) . .
O1 Tb1 O6 81.49(8) 2_666 .
O1 Tb1 O6 72.67(8) . .
O2 Tb1 O6 149.40(8) . .
O5 Tb1 N1 144.80(9) . 2_666
O4 Tb1 N1 79.38(10) . 2_666
O3 Tb1 N1 72.76(9) . 2_666
O1 Tb1 N1 66.35(9) 2_666 2_666
O1 Tb1 N1 130.62(8) . 2_666
O2 Tb1 N1 107.53(9) . 2_666
O6 Tb1 N1 82.22(9) . 2_666
O5 Tb1 Tb1 116.31(6) . 2_666
O4 Tb1 Tb1 145.37(6) . 2_666
O3 Tb1 Tb1 140.33(6) . 2_666
O1 Tb1 Tb1 34.21(5) 2_666 2_666
O1 Tb1 Tb1 34.12(5) . 2_666
O2 Tb1 Tb1 75.49(6) . 2_666
O6 Tb1 Tb1 74.36(6) . 2_666
N1 Tb1 Tb1 98.73(7) 2_666 2_666
C8 O1 Tb1 117.70(19) . 2_666
C8 O1 Tb1 130.5(2) . .
Tb1 O1 Tb1 111.67(9) 2_666 .
C16 O2 Tb1 133.3(2) . .
C18 O3 Tb1 134.4(2) . .
C33 O5 Tb1 134.5(2) . .
C31 O4 Tb1 132.2(2) . .
C40 O6 Tb1 134.0(2) . .
C40 O6 H6 113.0 . .
Tb1 O6 H6 113.0 . .
C1 N1 C9 118.1(3) . .
C1 N1 Tb1 126.7(2) . 2_666
C9 N1 Tb1 113.3(2) . 2_666
N1 C1 C2 122.8(4) . .
N1 C1 H1 118.6 . .
C2 C1 H1 118.6 . .
C3 C2 C1 119.3(4) . .
C3 C2 H2 120.4 . .
C1 C2 H2 120.4 . .
C2 C3 C4 120.3(4) . .
C2 C3 H3 119.9 . .
C4 C3 H3 119.9 . .
C3 C4 C5 123.5(4) . .
C3 C4 C9 117.0(4) . .
C5 C4 C9 119.4(3) . .
C6 C5 C4 119.0(4) . .
C6 C5 H5 120.5 . .
C4 C5 H5 120.5 . .
C5 C6 C7 122.0(4) . .
C5 C6 H6A 119.0 . .
C7 C6 H6A 119.0 . .
C8 C7 C6 121.3(4) . .
C8 C7 H7 119.3 . .
C6 C7 H7 119.3 . .
O1 C8 C7 124.3(3) . .
O1 C8 C9 118.3(3) . .
C7 C8 C9 117.4(3) . .
N1 C9 C4 122.5(3) . .
N1 C9 C8 116.6(3) . .
C4 C9 C8 120.9(3) . .
C11 C10 C15 120.3(3) . .
C11 C10 H10 119.8 . .
C15 C10 H10 119.8 . .
C10 C11 C12 120.2(4) . .
C10 C11 H11 119.9 . .
C12 C11 H11 119.9 . .
C13 C12 C11 119.2(3) . .
C13 C12 H12 120.4 . .
C11 C12 H12 120.4 . .
C12 C13 C14 121.0(3) . .
C12 C13 H13 119.5 . .
C14 C13 H13 119.5 . .
C15 C14 C13 120.0(3) . .
C15 C14 H14 120.0 . .
C13 C14 H14 120.0 . .
C14 C15 C10 119.2(3) . .
C14 C15 C16 121.7(3) . .
C10 C15 C16 119.1(3) . .
O2 C16 C17 125.5(3) . .
O2 C16 C15 116.3(3) . .
C17 C16 C15 118.1(3) . .
C16 C17 C18 123.4(3) . .
C16 C17 H17 118.3 . .
C18 C17 H17 118.3 . .
O3 C18 C17 123.7(3) . .
O3 C18 C19 116.6(3) . .
C17 C18 C19 119.7(3) . .
C20 C19 C24 118.7(3) . .
C20 C19 C18 122.6(3) . .
C24 C19 C18 118.5(3) . .
C19 C20 C21 120.5(4) . .
C19 C20 H20 119.7 . .
C21 C20 H20 119.7 . .
C22 C21 C20 119.7(4) . .
C22 C21 H21 120.1 . .
C20 C21 H21 120.1 . .
C23 C22 C21 120.3(4) . .
C23 C22 H22 119.8 . .
C21 C22 H22 119.8 . .
C22 C23 C24 119.5(4) . .
C22 C23 H23 120.2 . .
C24 C23 H23 120.2 . .
C19 C24 C23 121.1(4) . .
C19 C24 H24 119.4 . .
C23 C24 H24 119.4 . .
C30 C25 C26 122.1(4) . .
C30 C25 H25 119.0 . .
C26 C25 H25 119.0 . .
C27 C26 C25 118.8(5) . .
C27 C26 H26 120.6 . .
C25 C26 H26 120.6 . .
C28 C27 C26 120.2(5) . .
C28 C27 H27 119.9 . .
C26 C27 H27 119.9 . .
C27 C28 C29 120.5(6) . .
C27 C28 H28 119.8 . .
C29 C28 H28 119.8 . .
C28 C29 C30 120.4(5) . .
C28 C29 H29 119.8 . .
C30 C29 H29 119.8 . .
C25 C30 C29 118.0(4) . .
C25 C30 C31 120.2(3) . .
C29 C30 C31 121.8(4) . .
O4 C31 C32 124.5(3) . .
O4 C31 C30 115.7(3) . .
C32 C31 C30 119.7(3) . .
C31 C32 C33 124.4(3) . .
C31 C32 H32 117.8 . .
C33 C32 H32 117.8 . .
O5 C33 C32 124.5(3) . .
O5 C33 C34 118.1(4) . .
C32 C33 C34 116.6(4) . .
O5 C33 C34' 115.1(4) . .
C32 C33 C34' 119.9(4) . .
C34 C33 C34' 16.8(6) . .
C35 C34 C39 120.0 . .
C35 C34 C33 121.3(4) . .
C39 C34 C33 118.7(4) . .
C34 C35 C36 120.0 . .
C34 C35 H35 120.0 . .
C36 C35 H35 120.0 . .
C35 C36 C37 120.0 . .
C35 C36 H36 120.0 . .
C37 C36 H36 120.0 . .
C38 C37 C36 120.0 . .
C38 C37 H37 120.0 . .
C36 C37 H37 120.0 . .
C37 C38 C39 120.0 . .
C37 C38 H38 120.0 . .
C39 C38 H38 120.0 . .
C38 C39 C34 120.0 . .
C38 C39 H39 120.0 . .
C34 C39 H39 120.0 . .
C35' C34' C39' 116.2(7) . .
C35' C34' C33 120.4(8) . .
C39' C34' C33 123.4(7) . .
C36' C35' C34' 121.9(8) . .
C36' C35' H35' 119.1 . .
C34' C35' H35' 119.1 . .
C37' C36' C35' 119.7(8) . .
C37' C36' H36' 120.2 . .
C35' C36' H36' 120.2 . .
C36' C37' C38' 120.4(7) . .
C36' C37' H37' 119.8 . .
C38' C37' H37' 119.8 . .
C37' C38' C39' 120.7(7) . .
C37' C38' C38' 117.0(9) . 2_665
C39' C38' C38' 102.6(8) . 2_665
C37' C38' H38' 118(5) . .
C39' C38' H38' 121(5) . .
C38' C38' H38' 40(5) 2_665 .
C38' C39' C34' 120.7(7) . .
C38' C39' H39' 119.6 . .
C34' C39' H39' 119.6 . .
O6 C40 H40A 109.5 . .
O6 C40 H40B 109.5 . .
H40A C40 H40B 109.5 . .
O6 C40 H40C 109.5 . .
H40A C40 H40C 109.5 . .
H40B C40 H40C 109.5 . .

loop_
_geom_bond_atom_site_label_1
_geom_bond_atom_site_label_2
_geom_bond_distance
_geom_bond_site_symmetry_2
Tb1 O5 2.314(2) .
Tb1 O4 2.325(2) .
Tb1 O3 2.361(2) .
Tb1 O1 2.378(2) 2_666
Tb1 O1 2.384(2) .
Tb1 O2 2.389(2) .
Tb1 O6 2.443(2) .
Tb1 N1 2.526(3) 2_666
Tb1 Tb1 3.940(2) 2_666
O1 C8 1.343(4) .
O1 Tb1 2.378(2) 2_666
O2 C16 1.292(4) .
O3 C18 1.258(4) .
O5 C33 1.275(4) .
O4 C31 1.276(4) .
O6 C40 1.409(4) .
O6 H6 0.9500 .
N1 C1 1.328(5) .
N1 C9 1.371(4) .
N1 Tb1 2.526(3) 2_666
C1 C2 1.410(6) .
C1 H1 0.9500 .
C2 C3 1.359(6) .
C2 H2 0.9500 .
C3 C4 1.405(6) .
C3 H3 0.9500 .
C4 C5 1.413(5) .
C4 C9 1.418(5) .
C5 C6 1.364(6) .
C5 H5 0.9500 .
C6 C7 1.411(5) .
C6 H6A 0.9500 .
C7 C8 1.378(5) .
C7 H7 0.9500 .
C8 C9 1.434(5) .
C10 C11 1.386(5) .
C10 C15 1.399(5) .
C10 H10 0.9500 .
C11 C12 1.394(5) .
C11 H11 0.9500 .
C12 C13 1.378(5) .
C12 H12 0.9500 .
C13 C14 1.390(5) .
C13 H13 0.9500 .
C14 C15 1.389(5) .
C14 H14 0.9500 .
C15 C16 1.504(5) .
C16 C17 1.390(5) .
C17 C18 1.408(5) .
C17 H17 0.9500 .
C18 C19 1.507(5) .
C19 C20 1.379(5) .
C19 C24 1.379(5) .
C20 C21 1.398(6) .
C20 H20 0.9500 .
C21 C22 1.380(6) .
C21 H21 0.9500 .
C22 C23 1.369(6) .
C22 H22 0.9500 .
C23 C24 1.394(5) .
C23 H23 0.9500 .
C24 H24 0.9500 .
C25 C30 1.365(6) .
C25 C26 1.389(6) .
C25 H25 0.9500 .
C26 C27 1.381(8) .
C26 H26 0.9500 .
C27 C28 1.358(9) .
C27 H27 0.9500 .
C28 C29 1.383(7) .
C28 H28 0.9500 .
C29 C30 1.391(6) .
C29 H29 0.9500 .
C30 C31 1.502(5) .
C31 C32 1.394(5) .
C32 C33 1.405(5) .
C32 H32 0.9500 .
C33 C34 1.468(5) .
C33 C34' 1.532(7) .
C34 C35 1.3900 .
C34 C39 1.3900 .
C35 C36 1.3900 .
C35 H35 0.9500 .
C36 C37 1.3900 .
C36 H36 0.9500 .
C37 C38 1.3900 .
C37 H37 0.9500 .
C38 C39 1.3900 .
C38 H38 0.9500 .
C39 H39 0.9500 .
C34' C35' 1.412(12) .
C34' C39' 1.416(12) .
C35' C36' 1.393(11) .
C35' H35' 0.9500 .
C36' C37' 1.364(13) .
C36' H36' 0.9500 .
C37' C38' 1.370(11) .
C37' H37' 0.9500 .
C38' C39' 1.393(10) .
C38' C38' 1.496(17) 2_665
C38' H38' 0.96(2) .
C39' H39' 0.9500 .
C40 H40A 0.9800 .
C40 H40B 0.9800 .
C40 H40C 0.9800 .

loop_
_geom_hbond_atom_site_label_D
_geom_hbond_atom_site_label_H
_geom_hbond_atom_site_label_A
_geom_hbond_distance_DH
_geom_hbond_distance_HA
_geom_hbond_distance_DA
_geom_hbond_angle_DHA
_geom_hbond_site_symmetry_A
O6 H6 O2 0.95 1.91 2.692(3) 137.6 2_666

loop_
_geom_torsion_atom_site_label_1
_geom_torsion_atom_site_label_2
_geom_torsion_atom_site_label_3
_geom_torsion_atom_site_label_4
_geom_torsion
_geom_torsion_site_symmetry_1
_geom_torsion_site_symmetry_4
O5 Tb1 O1 C8 -24.2(2) . .
O4 Tb1 O1 C8 40.1(3) . .
O3 Tb1 O1 C8 -80.7(3) . .
O1 Tb1 O1 C8 175.6(3) 2_666 .
O2 Tb1 O1 C8 -104.9(3) . .
O6 Tb1 O1 C8 88.0(3) . .
N1 Tb1 O1 C8 151.0(2) 2_666 .
Tb1 Tb1 O1 C8 175.6(3) 2_666 .
O5 Tb1 O1 Tb1 160.21(10) . 2_666
O4 Tb1 O1 Tb1 -135.47(9) . 2_666
O3 Tb1 O1 Tb1 103.73(14) . 2_666
O1 Tb1 O1 Tb1 0.0 2_666 2_666
O2 Tb1 O1 Tb1 79.59(9) . 2_666
O6 Tb1 O1 Tb1 -87.54(10) . 2_666
N1 Tb1 O1 Tb1 -24.57(15) 2_666 2_666
O5 Tb1 O2 C16 56.9(3) . .
O4 Tb1 O2 C16 6.1(3) . .
O3 Tb1 O2 C16 -23.6(3) . .
O1 Tb1 O2 C16 -147.1(3) 2_666 .
O1 Tb1 O2 C16 142.9(3) . .
O6 Tb1 O2 C16 167.6(3) . .
N1 Tb1 O2 C16 -87.6(3) 2_666 .
Tb1 Tb1 O2 C16 177.7(3) 2_666 .
O5 Tb1 O3 C18 -50.4(3) . .
O4 Tb1 O3 C18 -126.9(3) . .
O1 Tb1 O3 C18 96.9(3) 2_666 .
O1 Tb1 O3 C18 7.7(4) . .
O2 Tb1 O3 C18 32.9(3) . .
O6 Tb1 O3 C18 -155.8(3) . .
N1 Tb1 O3 C18 149.1(3) 2_666 .
Tb1 Tb1 O3 C18 66.3(3) 2_666 .
O4 Tb1 O5 C33 18.1(3) . .
O3 Tb1 O5 C33 -57.1(3) . .
O1 Tb1 O5 C33 -175.1(3) 2_666 .
O1 Tb1 O5 C33 150.2(3) . .
O2 Tb1 O5 C33 -129.5(3) . .
O6 Tb1 O5 C33 80.8(3) . .
N1 Tb1 O5 C33 -23.5(4) 2_666 .
Tb1 Tb1 O5 C33 162.4(3) 2_666 .
O5 Tb1 O4 C31 -27.7(3) . .
O3 Tb1 O4 C31 54.3(3) . .
O1 Tb1 O4 C31 163.3(3) 2_666 .
O1 Tb1 O4 C31 -96.8(3) . .
O2 Tb1 O4 C31 24.9(4) . .
O6 Tb1 O4 C31 -145.3(3) . .
N1 Tb1 O4 C31 129.4(3) 2_666 .
Tb1 Tb1 O4 C31 -140.6(3) 2_666 .
O5 Tb1 O6 C40 -33.4(3) . .
O4 Tb1 O6 C40 30.9(3) . .
O3 Tb1 O6 C40 60.1(4) . .
O1 Tb1 O6 C40 179.4(3) 2_666 .
O1 Tb1 O6 C40 -110.7(3) . .
O2 Tb1 O6 C40 -136.2(3) . .
N1 Tb1 O6 C40 112.3(3) 2_666 .
Tb1 Tb1 O6 C40 -146.3(3) 2_666 .
C9 N1 C1 C2 0.3(6) . .
Tb1 N1 C1 C2 163.3(3) 2_666 .
N1 C1 C2 C3 -2.4(7) . .
C1 C2 C3 C4 1.4(7) . .
C2 C3 C4 C5 -179.5(4) . .
C2 C3 C4 C9 1.5(6) . .
C3 C4 C5 C6 -179.1(4) . .
C9 C4 C5 C6 -0.1(5) . .
C4 C5 C6 C7 1.2(6) . .
C5 C6 C7 C8 0.0(6) . .
Tb1 O1 C8 C7 154.8(3) 2_666 .
Tb1 O1 C8 C7 -20.5(5) . .
Tb1 O1 C8 C9 -25.2(4) 2_666 .
Tb1 O1 C8 C9 159.4(2) . .
C6 C7 C8 O1 177.6(3) . .
C6 C7 C8 C9 -2.4(5) . .
C1 N1 C9 C4 2.7(5) . .
Tb1 N1 C9 C4 -162.4(2) 2_666 .
C1 N1 C9 C8 -177.6(3) . .
Tb1 N1 C9 C8 17.2(4) 2_666 .
C3 C4 C9 N1 -3.7(5) . .
C5 C4 C9 N1 177.3(3) . .
C3 C4 C9 C8 176.7(3) . .
C5 C4 C9 C8 -2.3(5) . .
O1 C8 C9 N1 3.9(4) . .
C7 C8 C9 N1 -176.1(3) . .
O1 C8 C9 C4 -176.5(3) . .
C7 C8 C9 C4 3.5(5) . .
C15 C10 C11 C12 2.1(5) . .
C10 C11 C12 C13 -1.6(5) . .
C11 C12 C13 C14 -0.3(5) . .
C12 C13 C14 C15 1.7(5) . .
C13 C14 C15 C10 -1.2(5) . .
C13 C14 C15 C16 179.0(3) . .
C11 C10 C15 C14 -0.7(5) . .
C11 C10 C15 C16 179.2(3) . .
Tb1 O2 C16 C17 13.8(5) . .
Tb1 O2 C16 C15 -164.5(2) . .
C14 C15 C16 O2 -131.5(3) . .
C10 C15 C16 O2 48.6(4) . .
C14 C15 C16 C17 50.1(4) . .
C10 C15 C16 C17 -129.8(3) . .
O2 C16 C17 C18 4.9(5) . .
C15 C16 C17 C18 -176.9(3) . .
Tb1 O3 C18 C17 -31.0(5) . .
Tb1 O3 C18 C19 149.2(2) . .
C16 C17 C18 O3 3.0(5) . .
C16 C17 C18 C19 -177.2(3) . .
O3 C18 C19 C20 -161.3(4) . .
C17 C18 C19 C20 18.9(5) . .
O3 C18 C19 C24 14.9(5) . .
C17 C18 C19 C24 -164.9(3) . .
C24 C19 C20 C21 1.7(7) . .
C18 C19 C20 C21 177.9(4) . .
C19 C20 C21 C22 -0.2(8) . .
C20 C21 C22 C23 -0.5(8) . .
C21 C22 C23 C24 -0.4(7) . .
C20 C19 C24 C23 -2.5(6) . .
C18 C19 C24 C23 -178.9(4) . .
C22 C23 C24 C19 1.9(6) . .
C30 C25 C26 C27 -0.6(8) . .
C25 C26 C27 C28 -1.8(9) . .
C26 C27 C28 C29 3.1(11) . .
C27 C28 C29 C30 -2.2(11) . .
C26 C25 C30 C29 1.5(7) . .
C26 C25 C30 C31 -179.6(4) . .
C28 C29 C30 C25 -0.2(8) . .
C28 C29 C30 C31 -179.1(5) . .
Tb1 O4 C31 C32 27.0(5) . .
Tb1 O4 C31 C30 -156.3(2) . .
C25 C30 C31 O4 -19.3(5) . .
C29 C30 C31 O4 159.6(4) . .
C25 C30 C31 C32 157.5(4) . .
C29 C30 C31 C32 -23.6(6) . .
O4 C31 C32 C33 -2.8(6) . .
C30 C31 C32 C33 -179.3(3) . .
Tb1 O5 C33 C32 -7.4(6) . .
Tb1 O5 C33 C34 -177.4(3) . .
Tb1 O5 C33 C34' 164.1(5) . .
C31 C32 C33 O5 -7.1(6) . .
C31 C32 C33 C34 163.0(4) . .
C31 C32 C33 C34' -178.3(6) . .
O5 C33 C34 C35 -161.0(4) . .
C32 C33 C34 C35 28.2(5) . .
C34' C33 C34 C35 -77.3(16) . .
O5 C33 C34 C39 17.1(6) . .
C32 C33 C34 C39 -153.7(4) . .
C34' C33 C34 C39 100.8(17) . .
C39 C34 C35 C36 0.0 . .
C33 C34 C35 C36 178.1(6) . .
C34 C35 C36 C37 0.0 . .
C35 C36 C37 C38 0.0 . .
C36 C37 C38 C39 0.0 . .
C37 C38 C39 C34 0.0 . .
C35 C34 C39 C38 0.0 . .
C33 C34 C39 C38 -178.2(5) . .
O5 C33 C34' C35' 145.6(7) . .
C32 C33 C34' C35' -42.4(11) . .
C34 C33 C34' C35' 41.0(14) . .
O5 C33 C34' C39' -33.1(10) . .
C32 C33 C34' C39' 138.9(7) . .
C34 C33 C34' C39' -138(2) . .
C39' C34' C35' C36' 0.9(14) . .
C33 C34' C35' C36' -177.9(8) . .
C34' C35' C36' C37' -5.7(15) . .
C35' C36' C37' C38' 7.2(15) . .
C36' C37' C38' C39' -4.1(14) . .
C36' C37' C38' C38' -130.1(10) . 2_665
C37' C38' C39' C34' -0.8(13) . .
C38' C38' C39' C34' 131.6(9) 2_665 .
C35' C34' C39' C38' 2.3(13) . .
C33 C34' C39' C38' -179.0(7) . .
